data_4340778
loop_
_publ_author_name
'Bhattacharya, Kisholoy'
'Abtab, Sk Md Towsif'
'Majee, Mithun Chandra'
'Endo, Akira'
'Chaudhury, Muktimoy'

_publ_section_title
;
 Heterobimetallic \m-Oxido Complexes Containing Discrete V(V)-O-M(III) (M
 = Mn, Fe) Cores: Targeted Synthesis, Structural Characterization, and
 Redox Studies.
;
_journal_issue 16
_journal_name_full 'Inorganic chemistry'
_journal_page_first 8287
_journal_page_last 8297
_journal_paper_doi 10.1021/ic501563r
_journal_volume 53
_journal_year 2014
_chemical_formula_sum 'C58 H58 Fe2 N10 O14 S4 V2'
_chemical_formula_weight 1460.96
_chemical_name_systematic
;
 ?
;
_space_group_crystal_system triclinic
_space_group_IT_number 2
_space_group_name_Hall '-P 1'
_space_group_name_H-M_alt 'P -1'
_symmetry_space_group_name_Hall '-P 1'
_symmetry_space_group_name_H-M 'P -1'
_atom_sites_solution_hydrogens geom
_audit_creation_method SHELXL-2013
_cell_angle_alpha 83.663(3)
_cell_angle_beta 68.652(3)
_cell_angle_gamma 67.331(3)
_cell_formula_units_Z 1
_cell_length_a 11.3747(10)
_cell_length_b 11.7968(10)
_cell_length_c 13.4141(12)
_cell_measurement_temperature 150(2)
_cell_volume 1546.0(2)
_computing_structure_refinement 'SHELXL-2013 (Sheldrick, 2013)'
_diffrn_ambient_temperature 150(2)
_diffrn_measured_fraction_theta_full 0.652
_diffrn_measured_fraction_theta_max 0.997
_diffrn_radiation_type MoK\a
_diffrn_radiation_wavelength 0.71073
_diffrn_reflns_av_R_equivalents 0.0901
_diffrn_reflns_av_unetI/netI 0.0818
_diffrn_reflns_Laue_measured_fraction_full 0.652
_diffrn_reflns_Laue_measured_fraction_max 0.997
_diffrn_reflns_limit_h_max 11
_diffrn_reflns_limit_h_min -11
_diffrn_reflns_limit_k_max 12
_diffrn_reflns_limit_k_min -12
_diffrn_reflns_limit_l_max 13
_diffrn_reflns_limit_l_min -13
_diffrn_reflns_number 13535
_diffrn_reflns_point_group_measured_fraction_full 0.652
_diffrn_reflns_point_group_measured_fraction_max 0.997
_diffrn_reflns_theta_full 25.242
_diffrn_reflns_theta_max 21.721
_diffrn_reflns_theta_min 1.631
_exptl_absorpt_coefficient_mu 0.961
_exptl_crystal_colour BROWN
_exptl_crystal_density_diffrn 1.569
_exptl_crystal_description BLOCK
_exptl_crystal_F_000 750
_exptl_crystal_size_max 0.230
_exptl_crystal_size_mid 0.190
_exptl_crystal_size_min 0.170
_refine_diff_density_max 1.170
_refine_diff_density_min -0.757
_refine_diff_density_rms 0.106
_refine_ls_extinction_method none
_refine_ls_goodness_of_fit_ref 1.270
_refine_ls_hydrogen_treatment constr
_refine_ls_matrix_type full
_refine_ls_number_parameters 410
_refine_ls_number_reflns 3644
_refine_ls_number_restraints 72
_refine_ls_restrained_S_all 1.275
_refine_ls_R_factor_all 0.1256
_refine_ls_R_factor_gt 0.0790
_refine_ls_shift/su_max 0.000
_refine_ls_shift/su_mean 0.000
_refine_ls_structure_factor_coef Fsqd
_refine_ls_weighting_details 'w=1/[\s^2^(Fo^2^)+(0.1000P)^2^+0.1637P] where P=(Fo^2^+2Fc^2^)/3'
_refine_ls_weighting_scheme calc
_refine_ls_wR_factor_gt 0.1998
_refine_ls_wR_factor_ref 0.2268
_reflns_Friedel_coverage 0.000
_reflns_number_gt 2261
_reflns_number_total 3644
_reflns_threshold_expression 'I > 2\s(I)'
_cod_data_source_file ic501563r_si_002.cif
_cod_data_source_block 6
_cod_depositor_comments 'Adding full bibliography for 4340774--4340778.cif.'
_cod_database_code 4340778
_shelx_space_group_comment
;
The symmetry employed for this shelxl refinement is uniquely defined
by the following loop, which should always be used as a source of
symmetry information in preference to the above space-group names.
They are only intended as comments.
;
_shelx_estimated_absorpt_t_min 0.809
_shelx_estimated_absorpt_t_max 0.854
_shelxl_version_number 2013-4

loop_
_space_group_symop_operation_xyz
'x, y, z'
'-x, -y, -z'

loop_
_atom_site_label
_atom_site_type_symbol
_atom_site_fract_x
_atom_site_fract_y
_atom_site_fract_z
_atom_site_U_iso_or_equiv
_atom_site_adp_type
_atom_site_occupancy
_atom_site_site_symmetry_order
_atom_site_calc_flag
_atom_site_refinement_flags_posn
_atom_site_refinement_flags_adp
Fe1 Fe 0.16371(14) 0.46466(12) 0.44365(12) 0.0447(5) Uani 1 1 d . .
V1 V 0.46490(18) 0.42420(15) 0.22660(14) 0.0491(6) Uani 1 1 d . .
S1 S 0.5228(4) 0.2142(3) 0.2016(3) 0.0750(10) Uani 1 1 d . .
S2 S 0.7595(4) 0.0176(3) 0.0638(3) 0.0952(12) Uani 1 1 d . .
O2 O 0.2272(6) 0.3047(5) 0.4910(5) 0.0377(16) Uani 1 1 d . .
O7 O 0.2604(6) 0.0759(5) 0.5428(5) 0.0469(18) Uani 1 1 d . .
O1 O 0.0125(7) 0.4795(6) 0.4011(5) 0.0515(19) Uani 1 1 d . .
O3 O 0.3026(6) 0.4354(5) 0.3017(5) 0.0473(17) Uani 1 1 d . .
O6 O -0.0454(7) 0.3757(6) 0.2631(6) 0.0562(19) Uani 1 1 d . U
O5 O 0.5422(7) 0.4304(6) 0.3023(5) 0.062(2) Uani 1 1 d . .
O4 O 0.4090(8) 0.5890(8) 0.1709(6) 0.076(3) Uani 1 1 d . .
N2 N 0.2732(8) 0.5118(7) 0.5137(6) 0.044(2) Uani 1 1 d . .
N1 N 0.1038(8) 0.6563(7) 0.4227(8) 0.055(2) Uani 1 1 d . .
N3 N 0.6415(9) 0.3783(8) 0.0742(7) 0.056(2) Uani 1 1 d . U
N4 N 0.7248(9) 0.2512(9) 0.0379(7) 0.063(2) Uani 1 1 d . U
C2 C 0.3257(10) 0.1282(8) 0.5789(8) 0.044(3) Uani 1 1 d . .
C1 C 0.3030(9) 0.2519(8) 0.5507(7) 0.038(2) Uani 1 1 d . .
C6 C 0.3629(9) 0.3156(8) 0.5890(7) 0.039(2) Uani 1 1 d . .
C16 C -0.0026(10) 0.5395(9) 0.3083(8) 0.051(3) Uani 1 1 d . .
C5 C 0.4405(10) 0.2539(10) 0.6547(8) 0.049(3) Uani 1 1 d . .
H5 H 0.4780 0.2952 0.6818 0.059 Uiso 1 1 calc R U
C15 C -0.0417(10) 0.4910(9) 0.2401(8) 0.049(3) Uani 1 1 d . .
C24 C 0.6240(12) 0.5798(10) 0.0378(9) 0.050(3) Uani 1 1 d . .
C21 C 0.5206(11) 0.8197(10) 0.0642(8) 0.049(3) Uani 1 1 d . U
H21 H 0.4818 0.9047 0.0746 0.058 Uiso 1 1 calc R U
C7 C 0.3447(10) 0.4410(9) 0.5666(8) 0.044(3) Uani 1 1 d . .
H7 H 0.3895 0.4746 0.5933 0.053 Uiso 1 1 calc R U
C3 C 0.4042(10) 0.0725(9) 0.6410(8) 0.046(3) Uani 1 1 d . .
H3 H 0.4196 -0.0093 0.6583 0.055 Uiso 1 1 calc R U
C14 C -0.0858(11) 0.5624(10) 0.1610(8) 0.057(3) Uani 1 1 d . .
H14 H -0.1187 0.5330 0.1195 0.069 Uiso 1 1 calc R U
C19 C 0.4965(13) 0.6397(10) 0.1072(9) 0.054(3) Uani 1 1 d . .
C11 C 0.0058(10) 0.6562(10) 0.2878(8) 0.053(3) Uani 1 1 d . .
C8 C 0.2728(11) 0.6366(8) 0.4928(9) 0.057(3) Uani 1 1 d . .
H8A H 0.2893 0.6653 0.5496 0.068 Uiso 1 1 calc R U
H8B H 0.3447 0.6364 0.4258 0.068 Uiso 1 1 calc R U
C9 C 0.1413(11) 0.7183(9) 0.4871(10) 0.060(3) Uani 1 1 d . .
H9A H 0.0732 0.7374 0.5585 0.072 Uiso 1 1 calc R U
H9B H 0.1473 0.7945 0.4548 0.072 Uiso 1 1 calc R U
C10 C 0.0483(10) 0.7129(9) 0.3539(9) 0.056(3) Uani 1 1 d . .
H10 H 0.0340 0.7959 0.3454 0.067 Uiso 1 1 calc R U
C4 C 0.4597(11) 0.1355(10) 0.6775(9) 0.058(3) Uani 1 1 d . .
H4 H 0.5124 0.0955 0.7194 0.070 Uiso 1 1 calc R U
C29 C 0.1574(12) 0.0607(11) 0.3165(9) 0.058(3) Uani 1 1 d . .
C26 C 0.6697(12) 0.1784(9) 0.0969(10) 0.063(3) Uani 1 1 d . .
C28 C 0.2213(11) 0.1484(10) 0.3088(9) 0.066(3) Uani 1 1 d . .
H28A H 0.3092 0.1212 0.2533 0.099 Uiso 1 1 calc R U
H28B H 0.2312 0.1545 0.3759 0.099 Uiso 1 1 calc R U
H28C H 0.1656 0.2275 0.2923 0.099 Uiso 1 1 calc R U
C25 C 0.6886(12) 0.4536(11) 0.0162(10) 0.066(3) Uani 1 1 d . U
H25 H 0.7687 0.4239 -0.0425 0.079 Uiso 1 1 calc R U
C17 C -0.0963(12) 0.3268(10) 0.2015(9) 0.069(3) Uani 1 1 d . .
H17A H -0.1858 0.3830 0.2064 0.103 Uiso 1 1 calc R U
H17B H -0.1002 0.2491 0.2290 0.103 Uiso 1 1 calc R U
H17C H -0.0369 0.3155 0.1280 0.103 Uiso 1 1 calc R U
N5 N 0.1030(12) -0.0019(10) 0.3226(10) 0.099(4) Uani 1 1 d . .
C13 C -0.0790(12) 0.6783(11) 0.1458(10) 0.071(4) Uani 1 1 d . .
H13 H -0.1055 0.7261 0.0921 0.086 Uiso 1 1 calc R U
C20 C 0.4460(14) 0.7688(11) 0.1190(10) 0.072(3) Uani 1 1 d . U
H20 H 0.3597 0.8126 0.1665 0.087 Uiso 1 1 calc R U
C18 C 0.2640(11) -0.0444(9) 0.5787(9) 0.064(3) Uani 1 1 d . .
H18A H 0.3562 -0.1023 0.5538 0.097 Uiso 1 1 calc R U
H18B H 0.2102 -0.0686 0.5507 0.097 Uiso 1 1 calc R U
H18C H 0.2278 -0.0428 0.6555 0.097 Uiso 1 1 calc R U
C22 C 0.6510(12) 0.7791(11) -0.0107(9) 0.065(3) Uani 1 1 d . U
H22 H 0.6982 0.8295 -0.0458 0.078 Uiso 1 1 calc R U
C12 C -0.0343(12) 0.7233(10) 0.2083(9) 0.063(3) Uani 1 1 d . .
H12 H -0.0311 0.8014 0.1965 0.076 Uiso 1 1 calc R U
C23 C 0.6990(13) 0.6582(11) -0.0251(9) 0.072(4) Uani 1 1 d . .
H23 H 0.7839 0.6205 -0.0772 0.087 Uiso 1 1 calc R U
C27 C 0.8807(17) 0.0202(12) -0.0598(12) 0.125(6) Uani 1 1 d . .
H27A H 0.8511 0.0104 -0.1157 0.187 Uiso 1 1 calc R U
H27B H 0.9655 -0.0456 -0.0656 0.187 Uiso 1 1 calc R U
H27C H 0.8925 0.0974 -0.0664 0.187 Uiso 1 1 calc R U

loop_
_atom_site_aniso_label
_atom_site_aniso_U_11
_atom_site_aniso_U_22
_atom_site_aniso_U_33
_atom_site_aniso_U_23
_atom_site_aniso_U_13
_atom_site_aniso_U_12
Fe1 0.0405(9) 0.0393(9) 0.0693(11) 0.0195(7) -0.0324(8) -0.0226(7)
V1 0.0647(13) 0.0532(12) 0.0488(12) 0.0120(9) -0.0328(10) -0.0326(10)
S1 0.078(2) 0.073(2) 0.091(3) 0.0130(18) -0.041(2) -0.0382(19)
S2 0.108(3) 0.066(2) 0.115(3) 0.016(2) -0.052(3) -0.028(2)
O2 0.038(4) 0.029(3) 0.057(4) 0.008(3) -0.027(4) -0.015(3)
O7 0.059(5) 0.031(4) 0.066(5) 0.022(3) -0.038(4) -0.023(3)
O1 0.059(5) 0.049(4) 0.076(5) 0.025(4) -0.047(4) -0.035(4)
O3 0.048(4) 0.047(4) 0.052(4) 0.008(3) -0.017(4) -0.026(3)
O6 0.058(4) 0.060(4) 0.067(4) 0.015(3) -0.039(3) -0.027(3)
O5 0.074(5) 0.068(5) 0.066(5) 0.003(4) -0.046(4) -0.029(4)
O4 0.081(6) 0.142(7) 0.064(5) 0.078(5) -0.055(5) -0.095(6)
N2 0.054(5) 0.040(5) 0.049(5) 0.013(4) -0.024(5) -0.028(4)
N1 0.044(5) 0.045(5) 0.095(7) 0.032(5) -0.045(5) -0.025(4)
N3 0.057(5) 0.070(5) 0.064(5) 0.014(4) -0.038(4) -0.037(4)
N4 0.062(5) 0.069(5) 0.061(5) 0.000(4) -0.029(4) -0.021(4)
C2 0.049(6) 0.041(6) 0.043(6) 0.001(5) -0.016(6) -0.019(5)
C1 0.036(6) 0.038(6) 0.049(7) 0.002(5) -0.020(5) -0.017(5)
C6 0.035(6) 0.038(6) 0.039(6) 0.010(5) -0.009(5) -0.014(5)
C16 0.063(7) 0.055(7) 0.064(8) 0.035(6) -0.048(6) -0.035(6)
C5 0.050(7) 0.053(7) 0.047(7) -0.002(5) -0.022(6) -0.017(6)
C15 0.046(6) 0.050(7) 0.056(7) 0.015(6) -0.025(6) -0.019(5)
C24 0.059(8) 0.056(7) 0.060(8) 0.010(6) -0.035(7) -0.035(7)
C21 0.058(5) 0.064(5) 0.038(5) 0.008(4) -0.032(4) -0.024(4)
C7 0.046(6) 0.050(7) 0.039(6) -0.003(5) -0.012(5) -0.024(5)
C3 0.049(6) 0.043(6) 0.047(7) 0.013(5) -0.028(6) -0.011(5)
C14 0.064(8) 0.062(8) 0.040(7) -0.005(6) -0.019(6) -0.015(6)
C19 0.078(9) 0.047(7) 0.051(8) 0.006(6) -0.051(7) -0.011(7)
C11 0.041(6) 0.062(8) 0.047(7) 0.028(6) -0.017(6) -0.016(6)
C8 0.071(8) 0.039(6) 0.066(8) 0.010(5) -0.028(6) -0.025(6)
C9 0.058(7) 0.050(7) 0.098(9) 0.011(6) -0.049(7) -0.029(6)
C10 0.043(7) 0.044(7) 0.085(9) 0.021(6) -0.028(7) -0.021(5)
C4 0.056(7) 0.064(8) 0.063(8) 0.008(6) -0.039(6) -0.016(6)
C29 0.058(8) 0.061(8) 0.055(8) 0.005(6) -0.024(6) -0.017(7)
C26 0.087(9) 0.040(7) 0.073(9) 0.005(6) -0.052(8) -0.016(7)
C28 0.056(7) 0.074(8) 0.072(8) 0.008(6) -0.031(7) -0.021(6)
C25 0.070(6) 0.078(6) 0.072(6) 0.017(5) -0.046(5) -0.035(5)
C17 0.075(9) 0.083(9) 0.065(8) 0.000(7) -0.039(7) -0.031(7)
N5 0.100(9) 0.077(8) 0.142(11) 0.006(7) -0.047(8) -0.053(7)
C13 0.081(9) 0.066(9) 0.062(8) 0.029(7) -0.037(7) -0.017(7)
C20 0.079(6) 0.075(6) 0.063(6) 0.000(5) -0.033(4) -0.021(5)
C18 0.076(8) 0.059(8) 0.066(8) 0.016(6) -0.032(7) -0.030(6)
C22 0.079(5) 0.060(6) 0.072(6) 0.012(5) -0.035(4) -0.036(5)
C12 0.080(9) 0.045(7) 0.062(8) 0.022(6) -0.028(7) -0.023(6)
C23 0.077(9) 0.077(9) 0.066(9) -0.007(7) -0.030(7) -0.026(8)
C27 0.142(15) 0.077(10) 0.109(13) -0.008(9) -0.027(12) -0.006(10)

loop_
_atom_type_symbol
_atom_type_description
_atom_type_scat_dispersion_real
_atom_type_scat_dispersion_imag
_atom_type_scat_source
C C 0.0033 0.0016 'International Tables Vol C Tables 4.2.6.8 and 6.1.1.4'
H H 0.0000 0.0000 'International Tables Vol C Tables 4.2.6.8 and 6.1.1.4'
N N 0.0061 0.0033 'International Tables Vol C Tables 4.2.6.8 and 6.1.1.4'
O O 0.0106 0.0060 'International Tables Vol C Tables 4.2.6.8 and 6.1.1.4'
S S 0.1246 0.1234 'International Tables Vol C Tables 4.2.6.8 and 6.1.1.4'
V V 0.3005 0.5294 'International Tables Vol C Tables 4.2.6.8 and 6.1.1.4'
Fe Fe 0.3463 0.8444 'International Tables Vol C Tables 4.2.6.8 and 6.1.1.4'

loop_
_geom_angle_atom_site_label_1
_geom_angle_atom_site_label_2
_geom_angle_atom_site_label_3
_geom_angle
_geom_angle_site_symmetry_3
O2 Fe1 O1 106.8(3) .
O2 Fe1 O3 96.7(3) .
O1 Fe1 O3 97.7(3) .
O2 Fe1 N2 88.9(3) .
O1 Fe1 N2 158.7(3) .
O3 Fe1 N2 94.6(3) .
O2 Fe1 N1 165.3(3) .
O1 Fe1 N1 85.1(3) .
O3 Fe1 N1 90.1(3) .
N2 Fe1 N1 77.5(3) .
O2 Fe1 O1 90.4(2) 2_566
O1 Fe1 O1 77.9(3) 2_566
O3 Fe1 O1 172.5(2) 2_566
N2 Fe1 O1 87.9(3) 2_566
N1 Fe1 O1 83.5(3) 2_566
O5 V1 O3 110.1(3) .
O5 V1 O4 104.8(3) .
O3 V1 O4 94.5(3) .
O5 V1 N3 97.6(3) .
O3 V1 N3 151.3(3) .
O4 V1 N3 85.1(3) .
O5 V1 S1 104.2(3) .
O3 V1 S1 88.5(2) .
O4 V1 S1 147.7(3) .
N3 V1 S1 77.3(3) .
C26 S1 V1 101.4(4) .
C27 S2 C26 101.1(6) .
C1 O2 Fe1 133.5(5) .
C2 O7 C18 117.9(7) .
C16 O1 Fe1 121.0(6) .
C16 O1 Fe1 119.1(6) 2_566
Fe1 O1 Fe1 102.1(3) 2_566
V1 O3 Fe1 146.1(4) .
C15 O6 C17 117.8(8) .
C19 O4 V1 123.9(7) .
C7 N2 C8 119.2(8) .
C7 N2 Fe1 126.0(6) .
C8 N2 Fe1 114.7(6) .
C10 N1 C9 122.3(9) .
C10 N1 Fe1 123.8(7) .
C9 N1 Fe1 113.7(6) .
C25 N3 N4 112.9(10) .
C25 N3 V1 125.9(9) .
N4 N3 V1 121.0(6) .
C26 N4 N3 110.5(9) .
O7 C2 C3 125.6(9) .
O7 C2 C1 114.1(8) .
C3 C2 C1 120.2(9) .
O2 C1 C2 119.7(8) .
O2 C1 C6 122.3(8) .
C2 C1 C6 118.0(8) .
C5 C6 C1 119.2(9) .
C5 C6 C7 118.3(9) .
C1 C6 C7 122.5(8) .
O1 C16 C11 120.6(9) .
O1 C16 C15 120.4(9) .
C11 C16 C15 118.6(9) .
C4 C5 C6 119.9(9) .
C4 C5 H5 120.0 .
C6 C5 H5 120.0 .
O6 C15 C14 123.3(10) .
O6 C15 C16 115.8(8) .
C14 C15 C16 120.6(10) .
C19 C24 C25 126.6(11) .
C19 C24 C23 116.2(11) .
C25 C24 C23 117.0(11) .
C20 C21 C22 133.9(12) .
C20 C21 H21 113.0 .
C22 C21 H21 113.0 .
N2 C7 C6 126.6(9) .
N2 C7 H7 116.7 .
C6 C7 H7 116.7 .
C4 C3 C2 120.9(9) .
C4 C3 H3 119.5 .
C2 C3 H3 119.5 .
C13 C14 C15 118.3(10) .
C13 C14 H14 120.9 .
C15 C14 H14 120.9 .
C24 C19 O4 127.0(10) .
C24 C19 C20 119.4(12) .
O4 C19 C20 113.6(11) .
C12 C11 C16 119.6(11) .
C12 C11 C10 118.1(10) .
C16 C11 C10 122.2(9) .
C9 C8 N2 109.3(8) .
C9 C8 H8A 109.8 .
N2 C8 H8A 109.8 .
C9 C8 H8B 109.8 .
N2 C8 H8B 109.8 .
H8A C8 H8B 108.3 .
N1 C9 C8 108.1(9) .
N1 C9 H9A 110.1 .
C8 C9 H9A 110.1 .
N1 C9 H9B 110.1 .
C8 C9 H9B 110.1 .
H9A C9 H9B 108.4 .
N1 C10 C11 125.0(9) .
N1 C10 H10 117.5 .
C11 C10 H10 117.5 .
C5 C4 C3 121.8(10) .
C5 C4 H4 119.1 .
C3 C4 H4 119.1 .
N5 C29 C28 176.7(13) .
N4 C26 S1 128.6(9) .
N4 C26 S2 116.5(10) .
S1 C26 S2 114.9(7) .
C29 C28 H28A 109.5 .
C29 C28 H28B 109.5 .
H28A C28 H28B 109.5 .
C29 C28 H28C 109.5 .
H28A C28 H28C 109.5 .
H28B C28 H28C 109.5 .
N3 C25 C24 121.8(12) .
N3 C25 H25 119.1 .
C24 C25 H25 119.1 .
O6 C17 H17A 109.5 .
O6 C17 H17B 109.5 .
H17A C17 H17B 109.5 .
O6 C17 H17C 109.5 .
H17A C17 H17C 109.5 .
H17B C17 H17C 109.5 .
C12 C13 C14 121.1(10) .
C12 C13 H13 119.4 .
C14 C13 H13 119.4 .
C21 C20 C19 116.7(13) .
C21 C20 H20 121.6 .
C19 C20 H20 121.6 .
O7 C18 H18A 109.5 .
O7 C18 H18B 109.5 .
H18A C18 H18B 109.5 .
O7 C18 H18C 109.5 .
H18A C18 H18C 109.5 .
H18B C18 H18C 109.5 .
C23 C22 C21 110.4(11) .
C23 C22 H22 124.8 .
C21 C22 H22 124.8 .
C11 C12 C13 121.5(11) .
C11 C12 H12 119.3 .
C13 C12 H12 119.3 .
C22 C23 C24 123.2(12) .
C22 C23 H23 118.4 .
C24 C23 H23 118.4 .
S2 C27 H27A 109.5 .
S2 C27 H27B 109.5 .
H27A C27 H27B 109.5 .
S2 C27 H27C 109.5 .
H27A C27 H27C 109.5 .
H27B C27 H27C 109.5 .

loop_
_geom_bond_atom_site_label_1
_geom_bond_atom_site_label_2
_geom_bond_distance
_geom_bond_site_symmetry_2
Fe1 O2 1.872(6) .
Fe1 O1 1.944(6) .
Fe1 O3 1.943(6) .
Fe1 N2 2.061(8) .
Fe1 N1 2.113(8) .
Fe1 O1 2.244(7) 2_566
V1 O5 1.590(6) .
V1 O3 1.711(6) .
V1 O4 1.953(8) .
V1 N3 2.219(9) .
V1 S1 2.335(4) .
S1 C26 1.679(13) .
S2 C27 1.734(15) .
S2 C26 1.790(11) .
O2 C1 1.323(10) .
O7 C2 1.360(11) .
O7 C18 1.438(11) .
O1 C16 1.396(11) .
O1 Fe1 2.244(7) 2_566
O6 C15 1.375(11) .
O6 C17 1.435(11) .
O4 C19 1.344(13) .
N2 C7 1.276(11) .
N2 C8 1.466(11) .
N1 C10 1.289(12) .
N1 C9 1.453(12) .
N3 C25 1.262(12) .
N3 N4 1.453(11) .
N4 C26 1.289(13) .
C2 C3 1.375(12) .
C2 C1 1.413(12) .
C1 C6 1.424(12) .
C6 C5 1.419(12) .
C6 C7 1.426(12) .
C16 C11 1.407(13) .
C16 C15 1.403(13) .
C5 C4 1.346(13) .
C5 H5 0.9300 .
C15 C14 1.397(13) .
C24 C19 1.357(15) .
C24 C25 1.393(14) .
C24 C23 1.485(15) .
C21 C20 1.209(14) .
C21 C22 1.382(14) .
C21 H21 0.9300 .
C7 H7 0.9300 .
C3 C4 1.363(13) .
C3 H3 0.9300 .
C14 C13 1.387(14) .
C14 H14 0.9300 .
C19 C20 1.410(14) .
C11 C12 1.364(13) .
C11 C10 1.468(14) .
C8 C9 1.459(13) .
C8 H8A 0.9700 .
C8 H8B 0.9700 .
C9 H9A 0.9700 .
C9 H9B 0.9700 .
C10 H10 0.9300 .
C4 H4 0.9300 .
C29 N5 1.112(13) .
C29 C28 1.453(16) .
C28 H28A 0.9600 .
C28 H28B 0.9600 .
C28 H28C 0.9600 .
C25 H25 0.9300 .
C17 H17A 0.9600 .
C17 H17B 0.9600 .
C17 H17C 0.9600 .
C13 C12 1.364(15) .
C13 H13 0.9300 .
C20 H20 0.9300 .
C18 H18A 0.9600 .
C18 H18B 0.9600 .
C18 H18C 0.9600 .
C22 C23 1.324(14) .
C22 H22 0.9300 .
C12 H12 0.9300 .
C23 H23 0.9300 .
C27 H27A 0.9600 .
C27 H27B 0.9600 .
C27 H27C 0.9600 .
